data_9015347
loop_
_publ_author_name
'Lussier, A. J.'
'Abdu, Y.'
'Hawthorne, F. C.'
'Michaelis, V. K.'
'Aguiar, P. M.'
'Kroeker, S.'

_publ_section_title
;
 Oscillatory zoned liddicoatite from Anjanabonoina, central Madigascar.
 I. Crystal chemistry and structure by SREF and 11B and 27Al MAS NMR spectroscopy
 Sample: L21, disordered model
;
_journal_name_full 'The Canadian Mineralogist'
_journal_page_first 63
_journal_page_last 88
_journal_paper_doi 10.3749/canmin.49.1.63
_journal_volume 49
_journal_year 2011
_chemical_compound_source 'Anjanabonoina, central Madagascar'
_chemical_formula_sum
'Al7.251 B3 Ca0.638 F0.666 Fe0.132 H3.333 Li1.566 Mg0.015 Mn0.03 Na0.284 O30.333 Pb0.006 Si6 Ti0.006'
_chemical_name_mineral Fluor-liddicoatite
_space_group_IT_number 160
_symmetry_space_group_name_Hall 'R 3 -2"'
_symmetry_space_group_name_H-M 'R 3 m :H'
_cell_angle_alpha 90
_cell_angle_beta 90
_cell_angle_gamma 120
_cell_length_a 15.8399
_cell_length_b 15.8399
_cell_length_c 7.1030
_cell_formula_units_Z 3
_cell_volume 1543.396
_database_code_amcsd 0018437
_exptl_crystal_density_diffrn 3.072
_cod_original_sg_symbol_H-M 'R 3 m'
_cod_original_formula_sum 'Ca.638 Na.284 Pb.006 Ti.006 Al7.251 Fe.132 Mg.015 Mn.03 Li1.566 Si6 B3 F.666 O30.333 H3.333'
_cod_database_code 9015347

loop_
_space_group_symop_operation_xyz
x,y,z
2/3+x,1/3+y,1/3+z
1/3+x,2/3+y,2/3+z
x,x-y,z
2/3+x,1/3+x-y,1/3+z
1/3+x,2/3+x-y,2/3+z
-y,-x,z
2/3-y,1/3-x,1/3+z
1/3-y,2/3-x,2/3+z
-x+y,y,z
2/3-x+y,1/3+y,1/3+z
1/3-x+y,2/3+y,2/3+z
-y,x-y,z
2/3-y,1/3+x-y,1/3+z
1/3-y,2/3+x-y,2/3+z
-x+y,-x,z
2/3-x+y,1/3-x,1/3+z
1/3-x+y,2/3-x,2/3+z

loop_
_atom_site_label
_atom_site_fract_x
_atom_site_fract_y
_atom_site_fract_z
_atom_site_occupancy
_atom_site_U_iso_or_equiv
CaX 0.00000 0.00000 0.76207 0.63800 0.01470
NaX 0.00000 0.00000 0.76207 0.28400 0.01470
PbX 0.00000 0.00000 0.76207 0.00600 0.01470
TiY 0.06183 0.93817 0.36477 0.00200 0.01050
AlY 0.06183 0.93817 0.36477 0.41700 0.01050
FeY 0.06183 0.93817 0.36477 0.04400 0.01050
MgY 0.06183 0.93817 0.36477 0.00500 0.01050
MnY 0.06183 0.93817 0.36477 0.01000 0.01050
LiY 0.06183 0.93817 0.36477 0.52200 0.01050
AlZ 0.25969 0.29684 0.38829 1.00000 0.00592
SiT 0.19020 0.19212 0.00000 1.00000 0.00494
B 0.89109 0.10891 0.54490 1.00000 0.00680
F(1d) 0.01101 0.02200 0.21190 0.22200 0.01520
O-H(1d) 0.01101 0.02200 0.21190 0.11100 0.01520
O(2d) 0.93070 0.05090 0.51900 0.50000 0.00890
O(3) 0.13454 0.86546 0.49000 1.00000 0.01020
O(4) 0.90782 0.09218 0.92570 1.00000 0.00800
O(5) 0.09204 0.90796 0.90410 1.00000 0.00860
O(6) 0.18617 0.19579 0.22380 1.00000 0.00710
O(7) 0.28527 0.28596 0.91863 1.00000 0.00610
O(8) 0.27006 0.20969 0.55831 1.00000 0.00740
H(3) 0.13500 0.86500 0.62600 1.00000 0.01500

loop_
_cod_related_entry_id
_cod_related_entry_database
_cod_related_entry_code
1 AMCSD 0018437
